data_7104873
loop_
_publ_author_name
'Favette, Sophie'
'Hasenknopf, Bernold'
'Vaissermann, Jacqueline'
'Gouzerh, Pierre'
'Roux, C\'ecile'

_publ_section_title
;
 Assembly of a polyoxometalate into an anisotropic gel
;
_journal_coden_ASTM CHCOFS
_journal_issue 21
_journal_name_full
;
 Chemical Communications (Cambridge, United Kingdom)
;
_journal_page_first 2664
_journal_page_last 2665
_journal_paper_doi 10.1039/b308889h
_journal_year 2003
_chemical_formula_moiety ' C20 H20 Mn1 Mo6 N4 O26 3-, (C16 H36 N1 1+)3, (C2 H3 N1)4 '
_chemical_formula_sum 'C76 H140 Mn Mo6 N11 O26'
_chemical_formula_weight 2254.6
_space_group_IT_number 15
_symmetry_cell_setting monoclinic
_symmetry_space_group_name_Hall '-C 2yc'
_symmetry_space_group_name_H-M 'C 1 2/c 1'
_atom_sites_solution_hydrogens geom
_atom_sites_solution_primary direct
_audit_creation_date 03-06-16
_audit_creation_method CRYSTALS
_cell_angle_alpha 90
_cell_angle_beta 125.51(5)
_cell_angle_gamma 90
_cell_formula_units_Z 4
_cell_length_a 34.272(20)
_cell_length_b 14.094(4)
_cell_length_c 24.568(15)
_cell_measurement_reflns_used 25
_cell_measurement_temperature 210
_cell_measurement_theta_max 15.2
_cell_measurement_theta_min 14.8
_cell_volume 961(10)
_computing_cell_refinement 'CAD-4 software (Enraf-Nonius, 1989)'
_computing_data_collection 'CAD-4 software (Enraf-Nonius, 1989)'
_computing_data_reduction
;
RC93 (Watkin, D.J., Prout, C.K., Lilley, P.M.deQ. 1994)
;
_computing_molecular_graphics
;
 CAMERON (Watkin, Prout & Pearce,  1996)
;
_computing_publication_material
;
CRYSTALS Issue 10 (Watkin, Prout, Carruthers & Betteridge, 1996)
;
_computing_structure_refinement
;
CRYSTALS Issue 10 (Watkin, Prout, Carruthers & Betteridge, 1996)
;
_diffrn_ambient_temperature 210
_diffrn_measurement_device 'Enraf-nonius CAD4 '
_diffrn_measurement_method 2\q/\w
_diffrn_radiation_monochromator graphite
_diffrn_radiation_type 'Mo K\a'
_diffrn_radiation_wavelength 0.71069
_diffrn_reflns_av_R_equivalents 0.02
_diffrn_reflns_limit_h_max 33
_diffrn_reflns_limit_h_min -40
_diffrn_reflns_limit_k_max 16
_diffrn_reflns_limit_k_min 0
_diffrn_reflns_limit_l_max 29
_diffrn_reflns_limit_l_min 0
_diffrn_reflns_number 9085
_diffrn_reflns_theta_max 28
_diffrn_reflns_theta_min 1
_diffrn_standards_decay_% 16
_diffrn_standards_interval_time 3600
_diffrn_standards_number 2
_exptl_absorpt_coefficient_mu 0.93
_exptl_absorpt_correction_T_max 1.00
_exptl_absorpt_correction_T_min 0.90
_exptl_absorpt_correction_type DIFABS
_exptl_absorpt_process_details 'refined from delta-F'
_exptl_crystal_colour 'orange '
_exptl_crystal_density_diffrn 1.55
_exptl_crystal_density_meas ?
_exptl_crystal_description box
_exptl_crystal_F_000 4632
_exptl_crystal_size_max 0.4
_exptl_crystal_size_mid 0.45
_exptl_crystal_size_min 0.5
_refine_diff_density_max 0.66
_refine_diff_density_min -0.60
_refine_ls_extinction_coef 88
_refine_ls_extinction_method 'Larson 1970 Crystallographic Computing eq 22'
_refine_ls_goodness_of_fit_obs 1.033
_refine_ls_hydrogen_treatment
;
 H atoms of the polyanion placed geometrically after each cycle.
;
_refine_ls_matrix_type full
_refine_ls_number_parameters 562
_refine_ls_number_reflns 6316
_refine_ls_R_factor_obs 0.0411
_refine_ls_shift/esd_max 0.150585
_refine_ls_structure_factor_coef F
_refine_ls_weighting_scheme
;
 Chebychev polynomial (Carruthers & Watkin, 1979)
;
_refine_ls_wR_factor_obs 0.0488
_reflns_limit_h_max 33
_reflns_limit_h_min -40
_reflns_limit_k_max 16
_reflns_limit_k_min 0
_reflns_limit_l_max 29
_reflns_limit_l_min 0
_reflns_number_observed 6316
_reflns_number_total 8482
_reflns_observed_criterion >3.00\s(I)
_cod_data_source_file b308889h.txt
_cod_data_source_block CRYSTALS_cif
_cod_depositor_comments
;
The following automatic conversions were performed:
'_symmetry_cell_setting' value 'Monoclinic ' changed to 'monoclinic'
according to '/home/saulius/struct/CIF-dictionaries/cif_core.dic'
dictionary named 'cif_core.dic' version 2.4.1 from 2010-06-29.

Automatic conversion script
Id: cif_fix_enum 1527 2010-12-29 10:47:43Z saulius 

The following automatic conversions were performed:

'_atom_sites_solution_primary' value 'Direct_Methods' was changed to
'direct'.

'_atom_sites_solution_hydrogens' value 'Geometric' was changed to
'geom'.

Automatic conversion script
Id: cif_fix_values 6452 2018-10-05 10:23:21Z andrius 
;
_cod_original_sg_symbol_H-M 'C 1 2/c 1 '
_cod_original_formula_sum ' C76 H140 Mn1 Mo6 N11 O26 '
_cod_database_code 7104873

loop_
_symmetry_equiv_pos_as_xyz
x,y,z
-x,-y,-z
x+1/2,y+1/2,z
-x+1/2,-y+1/2,-z
-x,y,-z+1/2
x,-y,z+1/2
-x+1/2,y+1/2,-z+1/2
x+1/2,-y+1/2,z+1/2

loop_
_atom_site_aniso_label
_atom_site_aniso_U_11
_atom_site_aniso_U_22
_atom_site_aniso_U_33
_atom_site_aniso_U_23
_atom_site_aniso_U_13
_atom_site_aniso_U_12
MO1 0.0318(2) 0.0351(2) 0.0343(2) -0.0018(2) 0.0200(2) -0.0057(2)
MO2 0.0363(2) 0.0332(2) 0.0316(2) -0.0029(1) 0.0215(2) -0.0015(2)
MO3 0.0296(2) 0.0314(2) 0.0315(2) -0.0050(1) 0.0158(2) -0.0027(1)
MN1 0.0265(4) 0.0249(4) 0.0268(4) -0.0003(3) 0.0150(3) -0.0004(3)
O1 0.041(2) 0.039(2) 0.072(2) 0.009(2) 0.017(2) 0.002(2)
O10 0.040(2) 0.059(2) 0.052(2) -0.004(2) 0.030(2) -0.003(2)
O11 0.055(2) 0.041(2) 0.053(2) -0.003(2) 0.034(2) -0.009(2)
O12 0.040(2) 0.033(2) 0.033(1) 0.000(1) 0.022(1) -0.006(1)
O13 0.029(1) 0.038(2) 0.032(1) -0.001(1) 0.015(1) -0.000(1)
O20 0.049(2) 0.048(2) 0.035(2) 0.000(1) 0.022(1) 0.002(2)
O21 0.047(2) 0.048(2) 0.051(2) -0.003(2) 0.032(2) 0.002(2)
O23 0.035(1) 0.032(2) 0.037(2) -0.006(1) 0.021(1) 0.001(1)
O30 0.038(2) 0.060(2) 0.034(2) -0.003(1) 0.017(1) 0.007(2)
O31 0.048(2) 0.036(2) 0.063(2) -0.009(2) 0.034(2) -0.004(2)
O112 0.036(2) 0.030(2) 0.032(1) 0.001(1) 0.018(1) 0.002(1)
O113 0.029(1) 0.028(1) 0.033(1) 0.001(1) 0.017(1) -0.000(1)
O123 0.029(1) 0.028(1) 0.035(1) 0.004(1) 0.017(1) 0.004(1)
N1 0.036(2) 0.024(2) 0.039(2) 0.005(1) 0.017(2) 0.009(1)
N2 0.071(3) 0.055(3) 0.085(4) 0.031(3) 0.038(3) 0.023(3)
C1 0.032(2) 0.026(2) 0.032(2) 0.005(2) 0.016(2) 0.006(2)
C2 0.038(2) 0.035(2) 0.038(2) 0.005(2) 0.020(2) 0.006(2)
C3 0.034(2) 0.033(2) 0.036(2) 0.005(2) 0.018(2) 0.005(2)
C4 0.033(2) 0.031(2) 0.038(2) 0.004(2) 0.021(2) 0.004(2)
C5 0.041(2) 0.033(3) 0.043(2) 0.002(2) 0.019(2) 0.008(2)
C6 0.043(3) 0.040(3) 0.051(3) 0.009(2) 0.026(2) 0.011(2)
C7 0.058(3) 0.040(3) 0.062(3) 0.008(2) 0.026(3) 0.010(2)
C8 0.067(4) 0.039(3) 0.079(4) 0.014(3) 0.035(3) 0.010(3)
C9 0.062(4) 0.078(5) 0.075(4) 0.034(4) 0.020(3) 0.030(4)
C10 0.050(3) 0.052(3) 0.062(3) 0.016(3) 0.019(3) 0.014(3)
N10 0.071(3) 0.066(3) 0.062(3) -0.023(2) 0.047(3) -0.009(3)
C11 0.072(4) 0.088(5) 0.072(4) -0.037(4) 0.051(3) -0.030(3)
C12 0.088(5) 0.154(9) 0.101(6) -0.062(6) 0.070(5) -0.053(6)
C13 0.112(8) 0.19(1) 0.141(9) -0.081(9) 0.090(7) -0.086(9)
C14 0.24(2) 0.17(1) 0.30(2) -0.13(2) 0.19(2) -0.08(1)
C15 0.084(4) 0.065(4) 0.059(3) -0.017(3) 0.050(3) -0.006(3)
C16 0.162(8) 0.047(4) 0.087(5) -0.009(4) 0.079(6) -0.005(4)
C17 0.110(6) 0.079(5) 0.077(5) 0.000(4) 0.044(5) -0.011(5)
C18 0.107(7) 0.053(4) 0.117(7) 0.015(4) 0.028(5) 0.015(4)
C19 0.082(4) 0.063(4) 0.078(4) -0.035(3) 0.061(4) -0.021(3)
C20 0.094(5) 0.108(6) 0.114(6) -0.070(5) 0.081(5) -0.049(5)
C21 0.100(6) 0.143(8) 0.111(6) -0.068(6) 0.084(6) -0.063(6)
C221 0.060(7) 0.077(9) 0.056(7) -0.014(6) 0.032(6) 0.000(7)
C222 0.12(1) 0.11(1) 0.14(2) -0.03(1) 0.10(1) -0.02(1)
C23 0.095(5) 0.075(4) 0.073(4) -0.008(4) 0.057(4) 0.012(4)
C24 0.18(1) 0.104(7) 0.085(6) 0.013(5) 0.081(7) 0.053(7)
C25 0.22(2) 0.094(8) 0.13(1) 0.023(8) 0.10(1) 0.05(1)
C261 0.15(2) 0.15(2) 0.19(3) -0.00(2) 0.11(2) 0.02(2)
C262 0.18(3) 0.18(3) 0.19(3) 0.07(3) 0.14(3) 0.06(2)
N20 0.028(3) 0.060(5) 0.134(8) 0.0000 0.008(4) 0.0000
C27 0.040(3) 0.067(4) 0.115(6) 0.003(4) 0.026(3) -0.004(3)
C28 0.058(4) 0.081(5) 0.095(5) 0.012(4) 0.022(4) -0.006(4)
C29 0.073(5) 0.148(8) 0.078(5) 0.012(5) 0.039(4) -0.008(5)
C30 0.115(8) 0.16(1) 0.088(6) 0.014(7) 0.047(6) -0.008(7)
C31 0.049(4) 0.071(5) 0.166(9) -0.037(6) 0.010(5) 0.005(4)
C32 0.063(5) 0.15(1) 0.27(2) -0.11(1) 0.023(8) 0.016(6)
C33 0.065(5) 0.13(1) 0.27(2) -0.08(1) 0.049(8) -0.006(6)
C34 0.12(1) 0.15(1) 0.19(1) 0.04(1) -0.01(1) 0.017(9)
N100 0.17(1) 0.142(9) 0.16(1) -0.041(8) 0.095(8) -0.010(8)
C100 0.092(6) 0.120(8) 0.105(7) -0.010(6) 0.055(5) -0.014(6)
C101 0.086(5) 0.107(7) 0.116(7) -0.026(6) 0.058(5) -0.019(5)
N200 0.134(8) 0.092(6) 0.21(1) -0.077(7) 0.003(8) 0.035(6)
C200 0.15(1) 0.054(5) 0.120(8) -0.025(5) 0.041(7) 0.027(6)
C201 0.099(6) 0.065(5) 0.091(5) 0.003(4) 0.045(5) 0.003(4)

loop_
_atom_site_label
_atom_site_fract_x
_atom_site_fract_y
_atom_site_fract_z
_atom_site_U_iso_or_equiv
_atom_site_occupancy
_atom_site_thermal_displace_type
MO1 0.15702(1) 0.15842(3) 0.49211(2) 0.0328 1.0000 Uani
MO2 0.23623(1) 0.29412(3) 0.62283(2) 0.0324 1.0000 Uani
MO3 0.17169(1) 0.10936(3) 0.37073(2) 0.0316 1.0000 Uani
MN1 0.2500 0.2500 0.5000 0.0263 1.0000 Uani
O1 0.0869(1) 0.4463(3) 0.3299(2) 0.0535 1.0000 Uani
O10 0.1107(1) 0.2152(3) 0.4847(2) 0.0470 1.0000 Uani
O11 0.1478(1) 0.0411(2) 0.4973(2) 0.0469 1.0000 Uani
O12 0.2084(1) 0.1733(2) 0.5849(1) 0.0338 1.0000 Uani
O13 0.1386(1) 0.1698(2) 0.4024(1) 0.0341 1.0000 Uani
O20 0.2743(1) 0.2615(3) 0.7046(2) 0.0450 1.0000 Uani
O21 0.1904(1) 0.3525(3) 0.6169(2) 0.0462 1.0000 Uani
O23 0.2681(1) 0.4016(2) 0.6173(1) 0.0340 1.0000 Uani
O30 0.1338(1) 0.1354(3) 0.2878(2) 0.0442 1.0000 Uani
O31 0.1625(1) -0.0064(2) 0.3774(2) 0.0463 1.0000 Uani
O112 0.1965(1) 0.2989(2) 0.5052(1) 0.0334 1.0000 Uani
O113 0.2752(1) 0.3754(2) 0.5103(1) 0.0302 1.0000 Uani
O123 0.20878(9) 0.2589(2) 0.4003(1) 0.0309 1.0000 Uani
N1 0.1630(1) 0.5040(2) 0.3892(2) 0.0330 1.0000 Uani
N2 0.0587(2) 0.7752(4) 0.2363(3) 0.0664 1.0000 Uani
C1 0.1893(1) 0.4154(3) 0.4247(2) 0.0304 1.0000 Uani
C2 0.1812(2) 0.3442(3) 0.3719(2) 0.0374 1.0000 Uani
C3 0.2417(2) 0.4490(3) 0.4693(2) 0.0348 1.0000 Uani
C4 0.1717(1) 0.3823(3) 0.4662(2) 0.0339 1.0000 Uani
C5 0.1146(2) 0.5109(3) 0.3435(2) 0.0409 1.0000 Uani
C6 0.0968(2) 0.6052(4) 0.3079(3) 0.0436 1.0000 Uani
C7 0.1230(2) 0.6882(4) 0.3285(3) 0.0550 1.0000 Uani
C8 0.1022(2) 0.7705(4) 0.2918(3) 0.0607 1.0000 Uani
C9 0.0343(2) 0.6939(6) 0.2168(4) 0.0707 1.0000 Uani
C10 0.0509(2) 0.6083(4) 0.2503(3) 0.0574 1.0000 Uani
N10 0.6737(2) 0.4752(4) 0.1858(2) 0.0563 1.0000 Uani
C11 0.6399(2) 0.4010(5) 0.1337(3) 0.0642 1.0000 Uani
C12 0.5942(3) 0.3863(8) 0.1311(4) 0.0880 1.0000 Uani
C13 0.5634(4) 0.310(1) 0.0777(6) 0.1116 1.0000 Uani
C14 0.5808(7) 0.220(1) 0.100(1) 0.1792 1.0000 Uani
C15 0.6910(2) 0.4451(5) 0.2554(3) 0.0598 1.0000 Uani
C16 0.7146(4) 0.3481(5) 0.2763(4) 0.0820 1.0000 Uani
C17 0.7359(3) 0.3305(6) 0.3496(4) 0.0912 1.0000 Uani
C18 0.7817(3) 0.3851(6) 0.3965(5) 0.0958 1.0000 Uani
C19 0.7156(2) 0.4834(5) 0.1795(3) 0.0578 1.0000 Uani
C20 0.7520(3) 0.5600(6) 0.2245(4) 0.0753 1.0000 Uani
C21 0.7965(3) 0.5486(8) 0.2252(5) 0.0844 1.0000 Uani
C221 0.8277(5) 0.487(1) 0.2688(6) 0.0631 0.5000 Uani
C222 0.8435(8) 0.584(1) 0.281(1) 0.1058 0.5000 Uani
C23 0.6496(3) 0.5716(5) 0.1741(3) 0.0722 1.0000 Uani
C24 0.6298(4) 0.6152(7) 0.1055(5) 0.1058 1.0000 Uani
C25 0.5979(7) 0.7012(9) 0.0942(8) 0.1325 1.0000 Uani
C261 0.584(1) 0.759(2) 0.043(2) 0.1569 0.5000 Uani
C262 0.628(1) 0.774(3) 0.128(2) 0.1499 0.5000 Uani
N20 0.0000 0.1771(6) 0.2500 0.0698 1.0000 Uani
C27 -0.0358(2) 0.2392(5) 0.2508(4) 0.0733 1.0000 Uani
C28 -0.0140(3) 0.3047(6) 0.3110(4) 0.0839 1.0000 Uani
C29 -0.0533(3) 0.3464(8) 0.3131(4) 0.0961 1.0000 Uani
C30 -0.0329(4) 0.4096(9) 0.3753(5) 0.1239 1.0000 Uani
C31 -0.0287(3) 0.1146(6) 0.1868(6) 0.0907 1.0000 Uani
C32 0.0027(3) 0.056(1) 0.1735(8) 0.1308 1.0000 Uani
C33 -0.0271(4) -0.004(1) 0.1063(9) 0.1314 1.0000 Uani
C34 -0.0466(5) -0.080(1) 0.1229(9) 0.1669 1.0000 Uani
N100 0.4128(4) 0.1144(9) 0.0587(6) 0.1549 1.0000 Uani
C100 0.4115(3) 0.0498(9) 0.0286(5) 0.1055 1.0000 Uani
C101 0.4073(3) -0.0305(7) -0.0100(5) 0.1002 1.0000 Uani
N200 0.2432(4) 0.3347(7) -0.0513(6) 0.1304 1.0000 Uani
C200 0.2866(5) 0.3308(6) -0.0179(6) 0.0977 1.0000 Uani
C201 0.3349(3) 0.3259(6) 0.0231(4) 0.0877 1.0000 Uani
H21 0.1902 0.3751 0.3437 0.0296 1.0000 Uiso
H22 0.1463 0.3270 0.3424 0.0296 1.0000 Uiso
H31 0.2446 0.5010 0.4995 0.0296 1.0000 Uiso
H32 0.2508 0.4754 0.4401 0.0296 1.0000 Uiso
H41 0.1769 0.4348 0.4975 0.0296 1.0000 Uiso
H42 0.1366 0.3680 0.4356 0.0296 1.0000 Uiso
H71 0.1573 0.6885 0.3694 0.0610 1.0000 Uiso
H81 0.1218 0.8312 0.3090 0.0527 1.0000 Uiso
H91 0.0010 0.6950 0.1741 0.0556 1.0000 Uiso
H101 0.0299 0.5495 0.2331 0.0722 1.0000 Uiso

loop_
_atom_type_symbol
_atom_type_scat_dispersion_real
_atom_type_scat_dispersion_imag
_atom_type_scat_Cromer_Mann_a1
_atom_type_scat_Cromer_Mann_b1
_atom_type_scat_Cromer_Mann_a2
_atom_type_scat_Cromer_Mann_b2
_atom_type_scat_Cromer_Mann_a3
_atom_type_scat_Cromer_Mann_b3
_atom_type_scat_Cromer_Mann_a4
_atom_type_scat_Cromer_Mann_b4
_atom_type_scat_Cromer_Mann_c
_atom_type_scat_source
'C   ' 0.0020 0.0020 2.3100 20.8439 1.0200 10.2075 1.5886 0.5687 0.8650 51.6512 0.2156 International_Tables_Vol_IV_Table_2.2B
'H   ' 0.0000 0.0000 0.4930 10.5109 0.3229 26.1257 0.1402 3.1424 0.0408 57.7997 0.0030 International_Tables_Vol_IV_Table_2.2B
'N   ' 0.0040 0.0030 12.2126 0.0057 3.1322 9.8933 2.0125 28.9975 1.1663 0.5826 -11.5290 International_Tables_Vol_IV_Table_2.2B
'Mo  ' -1.8250 0.6880 3.7025 0.2772 17.2356 1.0958 12.8876 11.0040 3.7429 61.6584 4.3875 International_Tables_Vol_IV_Table_2.2B
'Mn  ' 0.2950 0.7290 11.2819 5.3409 7.3573 0.3432 3.0193 17.8674 2.2441 83.7543 1.0896 International_Tables_Vol_IV_Table_2.2B
'O   ' 0.0080 0.0060 3.0485 13.2771 2.2868 5.7011 1.5463 0.3239 0.8670 32.9089 0.2508 International_Tables_Vol_IV_Table_2.2B

loop_
_geom_angle_atom_site_label_1
_geom_angle_site_symmetry_1
_geom_angle_atom_site_label_2
_geom_angle_site_symmetry_2
_geom_angle_atom_site_label_3
_geom_angle_site_symmetry_3
_geom_angle
_geom_angle_publ_flag
O10 . MO1 . O11 . 105.3(2) no
O10 . MO1 . O12 . 103.5(1) no
O11 . MO1 . O12 . 95.7(1) no
O10 . MO1 . O13 . 100.0(1) no
O11 . MO1 . O13 . 102.5(1) no
O12 . MO1 . O13 . 145.2(1) no
O10 . MO1 . O112 . 92.7(1) no
O11 . MO1 . O112 . 160.1(1) no
O12 . MO1 . O112 . 71.5(1) no
O13 . MO1 . O112 . 82.2(1) no
O10 . MO1 . O113 4_556 162.0(1) no
O11 . MO1 . O113 4_556 91.9(1) no
O12 . MO1 . O113 4_556 79.5(1) no
O13 . MO1 . O113 4_556 70.6(1) no
O112 . MO1 . O113 4_556 71.2(1) no
O12 . MO2 . O20 . 99.1(1) no
O12 . MO2 . O21 . 102.4(1) no
O20 . MO2 . O21 . 105.5(2) no
O12 . MO2 . O23 . 144.5(1) no
O20 . MO2 . O23 . 102.7(1) no
O21 . MO2 . O23 . 98.4(1) no
O12 . MO2 . O112 . 70.1(1) no
O20 . MO2 . O112 . 161.3(1) no
O21 . MO2 . O112 . 91.9(1) no
O23 . MO2 . O112 . 80.8(1) no
O12 . MO2 . O123 4_556 81.0(1) no
O20 . MO2 . O123 4_556 91.5(1) no
O21 . MO2 . O123 4_556 161.6(1) no
O23 . MO2 . O123 4_556 70.7(1) no
O112 . MO2 . O123 4_556 72.1(1) no
O13 . MO3 . O23 4_556 144.7(1) no
O13 . MO3 . O30 . 99.9(1) no
O23 4_556 MO3 . O30 . 101.9(1) no
O13 . MO3 . O31 . 101.7(1) no
O23 4_556 MO3 . O31 . 98.8(1) no
O30 . MO3 . O31 . 105.6(2) no
O13 . MO3 . O113 4_556 70.9(1) no
O23 4_556 MO3 . O113 4_556 80.4(1) no
O30 . MO3 . O113 4_556 162.4(1) no
O31 . MO3 . O113 4_556 91.1(1) no
O13 . MO3 . O123 . 79.4(1) no
O23 4_556 MO3 . O123 . 71.5(1) no
O30 . MO3 . O123 . 94.4(1) no
O31 . MO3 . O123 . 159.3(1) no
O113 4_556 MO3 . O123 . 69.5(1) no
O112 . MN1 . O112 4_556 179.99 no
O112 . MN1 . O113 . 91.9(1) no
O112 4_556 MN1 . O113 . 88.1(1) no
O112 . MN1 . O113 4_556 88.1(1) no
O112 4_556 MN1 . O113 4_556 91.9(1) no
O113 . MN1 . O113 4_556 179.99 no
O112 . MN1 . O123 . 91.9(1) no
O112 4_556 MN1 . O123 . 88.1(1) no
O113 . MN1 . O123 . 92.7(1) no
O113 4_556 MN1 . O123 . 87.3(1) no
O112 . MN1 . O123 4_556 88.1(1) no
O112 4_556 MN1 . O123 4_556 91.9(1) no
O113 . MN1 . O123 4_556 87.3(1) no
O113 4_556 MN1 . O123 4_556 92.7(1) no
O123 . MN1 . O123 4_556 179.99 no
MO1 . O12 . MO2 . 122.1(2) no
MO1 . O13 . MO3 . 123.7(1) no
MO2 . O23 . MO3 4_556 122.2(2) no
MO1 . O112 . MO2 . 91.2(1) no
MO1 . O112 . MN1 . 100.2(1) no
MO2 . O112 . MN1 . 99.6(1) no
MO1 . O112 . C4 . 122.4(2) no
MO2 . O112 . C4 . 122.1(2) no
MN1 . O112 . C4 . 116.1(2) no
MO1 4_556 O113 . MO3 4_556 89.29(9) no
MO1 4_556 O113 . MN1 . 100.5(1) no
MO3 4_556 O113 . MN1 . 102.0(1) no
MO1 4_556 O113 . C3 . 121.1(2) no
MO3 4_556 O113 . C3 . 121.5(2) no
MN1 . O113 . C3 . 117.2(2) no
MO2 4_556 O123 . MO3 . 90.3(1) no
MO2 4_556 O123 . MN1 . 100.3(1) no
MO3 . O123 . MN1 . 101.1(1) no
MO2 4_556 O123 . C2 . 122.3(2) no
MO3 . O123 . C2 . 121.1(2) no
MN1 . O123 . C2 . 116.5(2) no
C1 . N1 . C5 . 125.2(4) no
C8 . N2 . C9 . 115.3(5) no
N1 . C1 . C2 . 107.6(3) no
N1 . C1 . C3 . 102.7(3) no
C2 . C1 . C3 . 111.5(3) no
N1 . C1 . C4 . 107.9(3) no
C2 . C1 . C4 . 114.6(4) no
C3 . C1 . C4 . 111.6(3) no
O123 . C2 . C1 . 113.1(3) no
O123 . C2 . H21 . 108.7 no
C1 . C2 . H21 . 108.7 no
O123 . C2 . H22 . 108.7 no
C1 . C2 . H22 . 108.8 no
H21 . C2 . H22 . 108.7 no
O113 . C3 . C1 . 113.9(3) no
O113 . C3 . H31 . 108.3 no
C1 . C3 . H31 . 108.8 no
O113 . C3 . H32 . 108.4 no
C1 . C3 . H32 . 108.8 no
H31 . C3 . H32 . 108.5 no
O112 . C4 . C1 . 112.6(3) no
O112 . C4 . H41 . 108.5 no
C1 . C4 . H41 . 108.9 no
O112 . C4 . H42 . 108.8 no
C1 . C4 . H42 . 109.1 no
H41 . C4 . H42 . 108.9 no
O1 . C5 . N1 . 123.7(4) no
O1 . C5 . C6 . 120.9(4) no
N1 . C5 . C6 . 115.3(4) no
C5 . C6 . C7 . 125.2(4) no
C5 . C6 . C10 . 117.3(5) no
C7 . C6 . C10 . 117.5(5) no
C6 . C7 . C8 . 119.5(5) no
C6 . C7 . H71 . 120.2 no
C8 . C7 . H71 . 120.4 no
N2 . C8 . C7 . 124.2(6) no
N2 . C8 . H81 . 117.9 no
C7 . C8 . H81 . 117.9 no
N2 . C9 . C10 . 125.5(6) no
N2 . C9 . H91 . 117.1 no
C10 . C9 . H91 . 117.4 no
C6 . C10 . C9 . 118.0(6) no
C6 . C10 . H101 . 120.9 no
C9 . C10 . H101 . 121.1 no
C11 . N10 . C15 . 111.3(5) no
C11 . N10 . C19 . 105.4(4) no
C15 . N10 . C19 . 111.1(5) no
C11 . N10 . C23 . 112.7(5) no
C15 . N10 . C23 . 106.0(4) no
C19 . N10 . C23 . 110.5(5) no
N10 . C11 . C12 . 112.6(5) no
C11 . C12 . C13 . 107.9(6) no
C12 . C13 . C14 . 112.2(13) no
N10 . C15 . C16 . 114.8(5) no
C15 . C16 . C17 . 110.0(6) no
C16 . C17 . C18 . 113.0(8) no
N10 . C19 . C20 . 113.5(4) no
C19 . C20 . C21 . 108.9(5) no
C20 . C21 . C221 . 114.5(10) no
C20 . C21 . C222 . 121.2(9) no
C221 . C21 . C222 . 62.1(11) no
C21 . C221 . C222 . 64.3(12) no
C21 . C222 . C221 . 53.6(9) no
N10 . C23 . C24 . 114.0(5) no
C23 . C24 . C25 . 109.0(8) no
C24 . C25 . C261 . 118.6(16) no
C24 . C25 . C262 . 105.6(19) no
C261 . C25 . C262 . 81.1(20) no
C27 . N20 . C27 5_555 109.5(7) no
C27 . N20 . C31 . 107.1(4) no
C27 5_555 N20 . C31 . 111.4(6) no
C27 . N20 . C31 5_555 111.4(6) no
C27 5_555 N20 . C31 5_555 107.1(4) no
C31 . N20 . C31 5_555 110.4(9) no
N20 . C27 . C28 . 114.6(5) no
C27 . C28 . C29 . 109.1(6) no
C28 . C29 . C30 . 111.2(7) no
N20 . C31 . C32 . 113.8(6) no
C31 . C32 . C33 . 113.6(8) no
C32 . C33 . C34 . 103.1(17) no
N100 . C100 . C101 . 177.1(12) no
N200 . C200 . C201 . 176.1(15) no

loop_
_geom_bond_atom_site_label_1
_geom_bond_site_symmetry_1
_geom_bond_atom_site_label_2
_geom_bond_site_symmetry_2
_geom_bond_distance
_geom_bond_publ_flag
MO1 . O10 . 1.692(3) yes
MO1 . O11 . 1.703(3) yes
MO1 . O12 . 1.919(3) yes
MO1 . O13 . 1.913(3) yes
MO1 . O112 . 2.312(3) yes
MO1 . O113 4_556 2.405(3) yes
MO2 . O12 . 1.909(3) yes
MO2 . O20 . 1.704(3) yes
MO2 . O21 . 1.702(3) yes
MO2 . O23 . 1.917(3) yes
MO2 . O112 . 2.375(3) yes
MO2 . O123 4_556 2.384(3) yes
MO3 . O13 . 1.911(3) yes
MO3 . O23 4_556 1.915(3) yes
MO3 . O30 . 1.702(3) yes
MO3 . O31 . 1.688(3) yes
MO3 . O113 4_556 2.393(3) yes
MO3 . O123 . 2.348(3) yes
MN1 . O112 . 2.031(3) yes
MN1 . O112 4_556 2.031(3) yes
MN1 . O113 . 1.919(3) yes
MN1 . O113 4_556 1.919(3) yes
MN1 . O123 . 1.997(3) yes
MN1 . O123 4_556 1.997(3) yes
O1 . C5 . 1.214(6) yes
O112 . C4 . 1.441(5) yes
O113 . C3 . 1.436(5) yes
O123 . C2 . 1.434(5) yes
N1 . C1 . 1.489(5) yes
N1 . C5 . 1.364(6) yes
N2 . C8 . 1.313(8) yes
N2 . C9 . 1.333(9) yes
C1 . C2 . 1.533(6) yes
C1 . C3 . 1.537(6) yes
C1 . C4 . 1.528(6) yes
C2 . H21 . 1.005 no
C2 . H22 . 1.005 no
C3 . H31 . 1.007 no
C3 . H32 . 1.005 no
C4 . H41 . 1.005 no
C4 . H42 . 1.002 no
C5 . C6 . 1.511(7) yes
C6 . C7 . 1.379(8) yes
C6 . C10 . 1.377(7) yes
C7 . C8 . 1.386(8) yes
C7 . H71 . 1.010 no
C8 . H81 . 1.016 no
C9 . C10 . 1.382(9) yes
C9 . H91 . 1.008 no
C10 . H101 . 1.015 no
N10 . C11 . 1.533(7) yes
N10 . C15 . 1.508(8) yes
N10 . C19 . 1.534(7) yes
N10 . C23 . 1.529(9) yes
C11 . C12 . 1.542(9) yes
C12 . C13 . 1.54(1) yes
C13 . C14 . 1.38(2) yes
C15 . C16 . 1.52(1) yes
C16 . C17 . 1.52(1) yes
C17 . C18 . 1.51(1) yes
C19 . C20 . 1.530(9) yes
C20 . C21 . 1.52(1) yes
C21 . C221 . 1.31(2) yes
C21 . C222 . 1.47(2) yes
C221 . C222 . 1.44(2) yes
C23 . C24 . 1.53(1) yes
C24 . C25 . 1.55(2) yes
C25 . C261 . 1.33(3) yes
C25 . C262 . 1.35(4) yes
N20 . C27 . 1.517(9) yes
N20 . C27 5_555 1.517(9) yes
N20 . C31 . 1.54(1) yes
N20 . C31 5_555 1.54(1) yes
C27 . C28 . 1.52(1) yes
C28 . C29 . 1.50(1) yes
C29 . C30 . 1.54(1) yes
C31 . C32 . 1.53(2) yes
C32 . C33 . 1.60(2) yes
C33 . C34 . 1.44(2) yes
N100 . C100 . 1.16(1) yes
C100 . C101 . 1.43(1) yes
N200 . C200 . 1.21(1) yes
C200 . C201 . 1.35(1) yes
